data_4024396
loop_
_publ_author_name
'U. C. Reddy'
'S. Bondalapati'
'Anil K. Saikia'

_publ_section_title
;
Stereoselective One-Pot, Three-Component Synthesis of 4-Aryltetrahydropyran
via Prins-Friedel-Crafts Reaction
;
_journal_name_full 'Journal of Organic Chemistry'
_journal_page_first 2605
_journal_page_last 2608
_journal_paper_doi 10.1021/jo802531h
_journal_volume 74
_journal_year 2009
_chemical_formula_sum 'C17 H17 N O3'
_chemical_formula_weight 283.32
_chemical_name_systematic
; 
 ? 
;
_space_group_IT_number 14
_symmetry_cell_setting monoclinic
_symmetry_space_group_name_Hall '-P 2ybc'
_symmetry_space_group_name_H-M 'P 1 21/c 1'
_atom_sites_solution_hydrogens geom
_atom_sites_solution_primary direct
_atom_sites_solution_secondary difmap
_audit_creation_method SHELXL-97
_cell_angle_alpha 90.00
_cell_angle_beta 105.738(3)
_cell_angle_gamma 90.00
_cell_formula_units_Z 4
_cell_length_a 15.0086(18)
_cell_length_b 5.5608(7)
_cell_length_c 18.443(2)
_cell_measurement_temperature 296(2)
_cell_volume 1481.6(3)
_computing_structure_refinement 'SHELXL-97 (Sheldrick, 1997)'
_computing_structure_solution 'SHELXS-97 (Sheldrick, 1990)'
_diffrn_ambient_temperature 296(2)
_diffrn_measured_fraction_theta_full 0.986
_diffrn_measured_fraction_theta_max 0.986
_diffrn_radiation_monochromator graphite
_diffrn_radiation_source 'fine-focus sealed tube'
_diffrn_radiation_type MoK\a
_diffrn_radiation_wavelength 0.71073
_diffrn_reflns_av_R_equivalents 0.0612
_diffrn_reflns_av_sigmaI/netI 0.0458
_diffrn_reflns_limit_h_max 17
_diffrn_reflns_limit_h_min -18
_diffrn_reflns_limit_k_max 6
_diffrn_reflns_limit_k_min -6
_diffrn_reflns_limit_l_max 22
_diffrn_reflns_limit_l_min -21
_diffrn_reflns_number 11750
_diffrn_reflns_theta_full 25.82
_diffrn_reflns_theta_max 25.82
_diffrn_reflns_theta_min 1.41
_exptl_absorpt_coefficient_mu 0.087
_exptl_absorpt_correction_T_max 1.000
_exptl_absorpt_correction_T_min 0.745
_exptl_absorpt_correction_type empirical
_exptl_absorpt_process_details SADABS
_exptl_crystal_colour Colourless
_exptl_crystal_density_diffrn 1.270
_exptl_crystal_density_method 'not measured'
_exptl_crystal_description plate
_exptl_crystal_F_000 600
_exptl_crystal_size_max 0.3
_exptl_crystal_size_mid 0.2
_exptl_crystal_size_min 0.2
_refine_diff_density_max 0.125
_refine_diff_density_min -0.121
_refine_diff_density_rms 0.031
_refine_ls_extinction_coef 0.0075(16)
_refine_ls_extinction_expression Fc^*^=kFc[1+0.001xFc^2^\l^3^/sin(2\q)]^-1/4^
_refine_ls_extinction_method SHELXL
_refine_ls_goodness_of_fit_ref 0.968
_refine_ls_hydrogen_treatment constr
_refine_ls_matrix_type full
_refine_ls_number_parameters 191
_refine_ls_number_reflns 2819
_refine_ls_number_restraints 0
_refine_ls_restrained_S_all 0.968
_refine_ls_R_factor_all 0.0984
_refine_ls_R_factor_gt 0.0434
_refine_ls_shift/su_max 0.001
_refine_ls_shift/su_mean 0.000
_refine_ls_structure_factor_coef Fsqd
_refine_ls_weighting_details 'calc w=1/[\s^2^(Fo^2^)+(0.0555P)^2^+0.0000P] where P=(Fo^2^+2Fc^2^)/3'
_refine_ls_weighting_scheme calc
_refine_ls_wR_factor_gt 0.0996
_refine_ls_wR_factor_ref 0.1218
_reflns_number_gt 1516
_reflns_number_total 2819
_reflns_threshold_expression >2sigma(I)
_cod_data_source_file jo802531h_si_001.cif
_cod_data_source_block vcr-pnb
_cod_depositor_comments
;
The following automatic conversions were performed:
'_symmetry_cell_setting' value 'Monoclinic' changed to 'monoclinic'
according to '/home/saulius/struct/CIF-dictionaries/cif_core.dic'
dictionary named 'cif_core.dic' version 2.4.1 from
2010-06-29.

'_refine_ls_hydrogen_treatment' value 'Constr' changed to
'constr' according to '/home/saulius/struct/CIF-dictionaries/cif_core.dic'
dictionary named 'cif_core.dic' version 2.4.1 from 2010-06-29.

Automatic conversion script
Id: cif_fix_enum 1527 2010-12-29 10:47:43Z saulius 
;
_cod_original_sg_symbol_H-M P2(1)/c
_cod_database_code 4024396

loop_
_symmetry_equiv_pos_as_xyz
'x, y, z'
'-x, y+1/2, -z+1/2'
'-x, -y, -z'
'x, -y-1/2, z-1/2'

loop_
_atom_site_label
_atom_site_type_symbol
_atom_site_fract_x
_atom_site_fract_y
_atom_site_fract_z
_atom_site_U_iso_or_equiv
_atom_site_adp_type
_atom_site_occupancy
_atom_site_symmetry_multiplicity
_atom_site_calc_flag
_atom_site_refinement_flags
_atom_site_disorder_assembly
_atom_site_disorder_group
O1 O 0.31306(9) 0.8313(3) 1.01890(8) 0.0661(4) Uani 1 1 d . . .
N1 N 0.57516(13) 0.4454(4) 0.82564(10) 0.0672(5) Uani 1 1 d . . .
O2 O 0.57183(11) 0.2592(4) 0.79028(10) 0.0967(6) Uani 1 1 d . . .
O3 O 0.63765(11) 0.5933(3) 0.83285(10) 0.0881(6) Uani 1 1 d . . .
C4 C 0.36486(12) 0.5824(3) 0.93321(11) 0.0487(5) Uani 1 1 d . . .
C1 C 0.50181(13) 0.4925(4) 0.86298(11) 0.0523(5) Uani 1 1 d . . .
C7 C 0.28807(12) 0.6305(3) 0.96962(11) 0.0533(5) Uani 1 1 d . . .
H7 H 0.2813 0.4895 0.9996 0.064 Uiso 1 1 calc R . .
C6 C 0.50478(14) 0.7013(4) 0.90292(12) 0.0585(6) Uani 1 1 d . . .
H6 H 0.5524 0.8116 0.9065 0.070 Uiso 1 1 calc R . .
C2 C 0.43214(14) 0.3272(4) 0.85644(12) 0.0588(6) Uani 1 1 d . . .
H2 H 0.4308 0.1872 0.8286 0.071 Uiso 1 1 calc R . .
C5 C 0.43546(13) 0.7453(4) 0.93801(12) 0.0562(6) Uani 1 1 d . . .
H5 H 0.4366 0.8868 0.9652 0.067 Uiso 1 1 calc R . .
C3 C 0.36440(13) 0.3729(4) 0.89197(12) 0.0587(6) Uani 1 1 d . . .
H3 H 0.3172 0.2613 0.8884 0.070 Uiso 1 1 calc R . .
C8 C 0.19586(12) 0.6758(4) 0.91110(11) 0.0540(5) Uani 1 1 d . . .
H8A H 0.1786 0.5338 0.8799 0.065 Uiso 1 1 calc R . .
H8B H 0.2029 0.8080 0.8788 0.065 Uiso 1 1 calc R . .
C9 C 0.11862(12) 0.7359(4) 0.94837(11) 0.0539(5) Uani 1 1 d . . .
H9 H 0.1103 0.5942 0.9775 0.065 Uiso 1 1 calc R . .
C12 C 0.02695(13) 0.7835(4) 0.89165(11) 0.0526(5) Uani 1 1 d . . .
C10 C 0.15147(13) 0.9402(4) 1.00447(12) 0.0671(6) Uani 1 1 d . . .
H10A H 0.1561 1.0871 0.9774 0.081 Uiso 1 1 calc R . .
H10B H 0.1065 0.9663 1.0328 0.081 Uiso 1 1 calc R . .
C11 C 0.24473(13) 0.8825(4) 1.05825(12) 0.0712(7) Uani 1 1 d . . .
H11A H 0.2652 1.0179 1.0918 0.085 Uiso 1 1 calc R . .
H11B H 0.2385 0.7446 1.0887 0.085 Uiso 1 1 calc R . .
C17 C -0.04599(14) 0.6246(4) 0.88301(12) 0.0635(6) Uani 1 1 d . . .
H17 H -0.0377 0.4845 0.9116 0.076 Uiso 1 1 calc R . .
C15 C -0.14451(17) 0.8739(6) 0.78931(15) 0.0835(8) Uani 1 1 d . . .
H15 H -0.2017 0.9049 0.7556 0.100 Uiso 1 1 calc R . .
C13 C 0.01200(15) 0.9874(4) 0.84651(13) 0.0689(6) Uani 1 1 d . . .
H13 H 0.0602 1.0958 0.8503 0.083 Uiso 1 1 calc R . .
C16 C -0.13118(16) 0.6701(5) 0.83252(15) 0.0805(8) Uani 1 1 d . . .
H16 H -0.1795 0.5616 0.8280 0.097 Uiso 1 1 calc R . .
C14 C -0.07231(18) 1.0326(5) 0.79636(14) 0.0807(7) Uani 1 1 d . . .
H14 H -0.0807 1.1711 0.7670 0.097 Uiso 1 1 calc R . .

loop_
_atom_site_aniso_label
_atom_site_aniso_U_11
_atom_site_aniso_U_22
_atom_site_aniso_U_33
_atom_site_aniso_U_23
_atom_site_aniso_U_13
_atom_site_aniso_U_12
O1 0.0536(9) 0.0838(11) 0.0614(10) -0.0220(8) 0.0166(8) -0.0013(7)
N1 0.0558(12) 0.0938(16) 0.0507(12) -0.0020(11) 0.0122(10) 0.0108(10)
O2 0.0748(12) 0.1317(16) 0.0880(14) -0.0454(12) 0.0295(10) 0.0034(10)
O3 0.0630(11) 0.1095(14) 0.1006(14) -0.0008(10) 0.0373(10) -0.0064(10)
C4 0.0442(12) 0.0557(12) 0.0444(12) 0.0012(9) 0.0090(10) 0.0033(9)
C1 0.0437(12) 0.0699(15) 0.0442(13) 0.0046(10) 0.0132(10) 0.0077(9)
C7 0.0496(12) 0.0573(12) 0.0527(13) -0.0015(10) 0.0134(10) 0.0002(9)
C6 0.0489(13) 0.0631(14) 0.0623(15) -0.0004(11) 0.0132(11) -0.0023(9)
C2 0.0583(13) 0.0622(14) 0.0552(14) -0.0082(10) 0.0140(11) 0.0036(10)
C5 0.0503(12) 0.0562(13) 0.0615(15) -0.0066(10) 0.0140(11) 0.0007(10)
C3 0.0550(13) 0.0580(13) 0.0651(15) -0.0044(10) 0.0196(11) -0.0036(9)
C8 0.0505(12) 0.0578(13) 0.0555(14) -0.0050(9) 0.0176(10) -0.0001(9)
C9 0.0493(12) 0.0596(13) 0.0554(14) 0.0009(10) 0.0185(10) 0.0005(9)
C12 0.0468(12) 0.0604(13) 0.0536(14) -0.0041(10) 0.0186(10) 0.0025(9)
C10 0.0569(14) 0.0814(16) 0.0655(16) -0.0131(12) 0.0208(12) 0.0066(11)
C11 0.0598(14) 0.0954(18) 0.0615(16) -0.0206(12) 0.0217(12) 0.0037(12)
C17 0.0592(14) 0.0695(15) 0.0647(16) -0.0027(11) 0.0217(12) -0.0059(11)
C15 0.0609(16) 0.118(2) 0.0645(18) -0.0070(16) 0.0055(13) 0.0119(15)
C13 0.0639(15) 0.0704(16) 0.0698(16) 0.0054(12) 0.0139(13) -0.0050(11)
C16 0.0570(16) 0.109(2) 0.0758(19) -0.0142(16) 0.0188(14) -0.0161(13)
C14 0.0834(19) 0.0840(18) 0.0669(17) 0.0098(13) 0.0071(15) 0.0123(14)

loop_
_atom_type_symbol
_atom_type_description
_atom_type_scat_dispersion_real
_atom_type_scat_dispersion_imag
_atom_type_scat_source
C C 0.0033 0.0016 'International Tables Vol C Tables 4.2.6.8 and 6.1.1.4'
H H 0.0000 0.0000 'International Tables Vol C Tables 4.2.6.8 and 6.1.1.4'
N N 0.0061 0.0033 'International Tables Vol C Tables 4.2.6.8 and 6.1.1.4'
O O 0.0106 0.0060 'International Tables Vol C Tables 4.2.6.8 and 6.1.1.4'

loop_
_geom_angle_atom_site_label_1
_geom_angle_atom_site_label_2
_geom_angle_atom_site_label_3
_geom_angle
_geom_angle_site_symmetry_1
_geom_angle_site_symmetry_3
_geom_angle_publ_flag
C7 O1 C11 112.17(15) . . ?
O2 N1 O3 123.2(2) . . ?
O2 N1 C1 118.3(2) . . ?
O3 N1 C1 118.5(2) . . ?
C5 C4 C3 118.40(19) . . ?
C5 C4 C7 121.48(18) . . ?
C3 C4 C7 120.11(17) . . ?
C6 C1 C2 121.86(19) . . ?
C6 C1 N1 118.90(19) . . ?
C2 C1 N1 119.2(2) . . ?
O1 C7 C4 108.83(15) . . ?
O1 C7 C8 110.66(15) . . ?
C4 C7 C8 111.73(16) . . ?
C1 C6 C5 118.75(19) . . ?
C1 C2 C3 118.60(19) . . ?
C4 C5 C6 120.97(19) . . ?
C2 C3 C4 121.41(19) . . ?
C7 C8 C9 111.63(16) . . ?
C12 C9 C10 113.93(16) . . ?
C12 C9 C8 112.63(16) . . ?
C10 C9 C8 108.73(16) . . ?
C17 C12 C13 117.32(19) . . ?
C17 C12 C9 120.82(19) . . ?
C13 C12 C9 121.86(19) . . ?
C11 C10 C9 110.96(17) . . ?
O1 C11 C10 111.76(17) . . ?
C12 C17 C16 121.2(2) . . ?
C16 C15 C14 119.3(2) . . ?
C14 C13 C12 121.5(2) . . ?
C15 C16 C17 120.3(2) . . ?
C13 C14 C15 120.3(2) . . ?

loop_
_geom_bond_atom_site_label_1
_geom_bond_atom_site_label_2
_geom_bond_distance
_geom_bond_site_symmetry_2
_geom_bond_publ_flag
O1 C7 1.424(2) . ?
O1 C11 1.436(2) . ?
N1 O2 1.217(2) . ?
N1 O3 1.227(2) . ?
N1 C1 1.472(3) . ?
C4 C5 1.379(3) . ?
C4 C3 1.390(3) . ?
C4 C7 1.507(2) . ?
C1 C6 1.370(3) . ?
C1 C2 1.373(3) . ?
C7 C8 1.528(2) . ?
C6 C5 1.388(3) . ?
C2 C3 1.375(3) . ?
C8 C9 1.537(3) . ?
C9 C12 1.509(3) . ?
C9 C10 1.526(3) . ?
C12 C17 1.382(3) . ?
C12 C13 1.388(3) . ?
C10 C11 1.514(3) . ?
C17 C16 1.386(3) . ?
C15 C16 1.369(4) . ?
C15 C14 1.376(3) . ?
C13 C14 1.373(3) . ?
